data_2229011
loop_
_publ_author_name
'Zheng, Zheng'
'Geng, Wen-Qian'
'Wu, Zhi-Chao'
'Zhou, Hong-Ping'

_publ_section_title
;
 4-(Imidazol-1-yl)benzoic acid
;
_journal_coeditor_code CV5031
_journal_issue 2
_journal_name_full 'Acta Crystallographica Section E'
_journal_page_first o524
_journal_paper_doi 10.1107/S1600536811003345
_journal_volume 67
_journal_year 2011
_chemical_formula_iupac 'C10 H8 N2 O2'
_chemical_formula_moiety 'C10 H8 N2 O2'
_chemical_formula_sum 'C10 H8 N2 O2'
_chemical_formula_weight 188.18
_chemical_name_systematic
;
4-(Imidazol-1-yl)benzoic acid
;
_space_group_IT_number 7
_symmetry_cell_setting monoclinic
_symmetry_space_group_name_Hall 'P -2yc'
_symmetry_space_group_name_H-M 'P 1 c 1'
_atom_sites_solution_hydrogens geom
_atom_sites_solution_primary direct
_atom_sites_solution_secondary difmap
_audit_creation_method SHELXL-97
_cell_angle_alpha 90.00
_cell_angle_beta 101.023(7)
_cell_angle_gamma 90.00
_cell_formula_units_Z 2
_cell_length_a 4.1443(11)
_cell_length_b 6.6561(19)
_cell_length_c 15.706(4)
_cell_measurement_reflns_used 553
_cell_measurement_temperature 296(2)
_cell_measurement_theta_max 21.04
_cell_measurement_theta_min 2.64
_cell_volume 425.3(2)
_computing_cell_refinement 'SAINT (Bruker, 2002)'
_computing_data_collection 'SMART (Bruker, 2002)'
_computing_data_reduction 'SAINT (Bruker, 2002)'
_computing_molecular_graphics 'SHELXTL (Sheldrick, 2008)'
_computing_publication_material 'SHELXTL (Sheldrick, 2008)'
_computing_structure_refinement 'SHELXTL (Sheldrick, 2008)'
_computing_structure_solution 'SHELXTL (Sheldrick, 2008)'
_diffrn_ambient_temperature 296(2)
_diffrn_measured_fraction_theta_full 0.994
_diffrn_measured_fraction_theta_max 0.994
_diffrn_measurement_device_type 'Bruker SMART CCD'
_diffrn_measurement_method '\f and \w'
_diffrn_radiation_monochromator graphite
_diffrn_radiation_source 'fine-focus sealed tube'
_diffrn_radiation_type MoK\a
_diffrn_radiation_wavelength 0.71073
_diffrn_reflns_av_R_equivalents 0.0322
_diffrn_reflns_av_sigmaI/netI 0.0312
_diffrn_reflns_limit_h_max 4
_diffrn_reflns_limit_h_min -3
_diffrn_reflns_limit_k_max 8
_diffrn_reflns_limit_k_min -7
_diffrn_reflns_limit_l_max 19
_diffrn_reflns_limit_l_min -18
_diffrn_reflns_number 2483
_diffrn_reflns_theta_full 25.46
_diffrn_reflns_theta_max 25.46
_diffrn_reflns_theta_min 2.64
_exptl_absorpt_coefficient_mu 0.105
_exptl_absorpt_correction_T_max 0.9792
_exptl_absorpt_correction_T_min 0.9691
_exptl_absorpt_correction_type multi-scan
_exptl_absorpt_process_details '(SADABS; Sheldrick, 1996)'
_exptl_crystal_colour yellow
_exptl_crystal_density_diffrn 1.470
_exptl_crystal_density_method 'not measured'
_exptl_crystal_description prism
_exptl_crystal_F_000 196
_exptl_crystal_size_max 0.30
_exptl_crystal_size_mid 0.20
_exptl_crystal_size_min 0.20
_refine_diff_density_max 0.140
_refine_diff_density_min -0.168
_refine_ls_extinction_method none
_refine_ls_goodness_of_fit_ref 0.712
_refine_ls_hydrogen_treatment constr
_refine_ls_matrix_type full
_refine_ls_number_parameters 128
_refine_ls_number_reflns 782
_refine_ls_number_restraints 2
_refine_ls_restrained_S_all 0.711
_refine_ls_R_factor_all 0.0538
_refine_ls_R_factor_gt 0.0395
_refine_ls_shift/su_max 0.000
_refine_ls_shift/su_mean 0.000
_refine_ls_structure_factor_coef Fsqd
_refine_ls_weighting_details 'calc w=1/[\s^2^(Fo^2^)+(0.0601P)^2^+0.4878P] where P=(Fo^2^+2Fc^2^)/3'
_refine_ls_weighting_scheme calc
_refine_ls_wR_factor_gt 0.0923
_refine_ls_wR_factor_ref 0.1040
_reflns_number_gt 626
_reflns_number_total 782
_reflns_threshold_expression I>2\s(I)
_cod_data_source_file cv5031.cif
_cod_data_source_block I
_cod_original_sg_symbol_H-M 'P c'
_cod_database_code 2229011
_cod_database_fobs_code 2229011

loop_
_symmetry_equiv_pos_as_xyz
'x, y, z'
'x, -y, z+1/2'

loop_
_atom_site_type_symbol
_atom_site_label
_atom_site_fract_x
_atom_site_fract_y
_atom_site_fract_z
_atom_site_U_iso_or_equiv
_atom_site_adp_type
_atom_site_calc_flag
_atom_site_refinement_flags
_atom_site_occupancy
_atom_site_disorder_assembly
_atom_site_disorder_group
O O1 0.4877(9) -0.2462(5) 0.4370(2) 0.0588(9) Uani d . 1 . .
H H1 0.4273 -0.2969 0.4789 0.088 Uiso calc R 1 . .
O O2 0.5637(9) 0.0207(5) 0.52362(19) 0.0599(10) Uani d . 1 . .
N N1 1.0752(8) 0.3543(5) 0.1902(2) 0.0415(9) Uani d . 1 . .
C C9 1.2725(12) 0.5824(7) 0.1140(3) 0.0569(13) Uani d . 1 . .
H H9 1.3408 0.7049 0.0952 0.068 Uiso calc R 1 . .
C C2 0.7016(11) 0.0470(6) 0.3847(3) 0.0413(10) Uani d . 1 . .
C C4 0.8260(11) 0.0591(6) 0.2410(3) 0.0444(11) Uani d . 1 . .
H H4 0.8267 -0.0025 0.1878 0.053 Uiso calc R 1 . .
C C7 0.8116(11) 0.2437(7) 0.3973(3) 0.0499(11) Uani d . 1 . .
H H7 0.8012 0.3079 0.4493 0.060 Uiso calc R 1 . .
C C3 0.7080(10) -0.0435(7) 0.3054(3) 0.0462(11) Uani d . 1 . .
H H3 0.6322 -0.1745 0.2954 0.055 Uiso calc R 1 . .
N N2 1.2859(9) 0.4028(6) 0.0725(2) 0.0518(10) Uani d . 1 . .
C C6 0.9360(11) 0.3462(7) 0.3342(3) 0.0491(12) Uani d . 1 . .
H H6 1.0147 0.4766 0.3443 0.059 Uiso calc R 1 . .
C C1 0.5766(11) -0.0580(6) 0.4551(3) 0.0465(11) Uani d . 1 . .
C C5 0.9428(9) 0.2532(6) 0.2556(3) 0.0399(10) Uani d . 1 . .
C C8 1.1662(11) 0.2706(7) 0.1202(2) 0.0466(11) Uani d . 1 . .
H H8 1.1463 0.1343 0.1071 0.056 Uiso calc R 1 . .
C C10 1.1460(13) 0.5559(7) 0.1859(3) 0.0548(12) Uani d . 1 . .
H H10 1.1128 0.6547 0.2252 0.066 Uiso calc R 1 . .

loop_
_atom_site_aniso_label
_atom_site_aniso_U_11
_atom_site_aniso_U_22
_atom_site_aniso_U_33
_atom_site_aniso_U_12
_atom_site_aniso_U_13
_atom_site_aniso_U_23
O1 0.088(3) 0.047(2) 0.0476(17) -0.0050(18) 0.0288(17) -0.0015(14)
O2 0.094(3) 0.049(2) 0.0417(17) 0.0028(19) 0.0252(18) -0.0047(16)
N1 0.050(2) 0.0351(18) 0.041(2) 0.0025(17) 0.0151(16) -0.0019(17)
C9 0.074(4) 0.043(3) 0.059(3) -0.003(2) 0.025(2) 0.006(2)
C2 0.045(2) 0.042(3) 0.037(2) 0.006(2) 0.0100(17) -0.0013(19)
C4 0.055(3) 0.045(3) 0.036(2) -0.001(2) 0.0162(19) -0.0062(19)
C7 0.068(3) 0.041(3) 0.042(2) 0.004(2) 0.014(2) -0.008(2)
C3 0.056(3) 0.040(2) 0.045(2) -0.003(2) 0.014(2) -0.0038(19)
N2 0.063(3) 0.048(2) 0.047(2) -0.0019(19) 0.0190(17) 0.0003(18)
C6 0.065(3) 0.038(2) 0.045(3) 0.001(2) 0.013(2) -0.006(2)
C1 0.059(3) 0.039(3) 0.042(2) 0.006(2) 0.010(2) 0.003(2)
C5 0.042(2) 0.040(2) 0.038(2) 0.0084(18) 0.0089(18) 0.0003(19)
C8 0.059(3) 0.041(2) 0.042(3) 0.002(2) 0.015(2) -0.0038(18)
C10 0.072(3) 0.036(2) 0.064(3) 0.000(2) 0.030(3) -0.003(2)

loop_
_atom_type_symbol
_atom_type_description
_atom_type_scat_dispersion_real
_atom_type_scat_dispersion_imag
_atom_type_scat_source
C C 0.0033 0.0016 'International Tables Vol C Tables 4.2.6.8 and 6.1.1.4'
H H 0.0000 0.0000 'International Tables Vol C Tables 4.2.6.8 and 6.1.1.4'
N N 0.0061 0.0033 'International Tables Vol C Tables 4.2.6.8 and 6.1.1.4'
O O 0.0106 0.0060 'International Tables Vol C Tables 4.2.6.8 and 6.1.1.4'

loop_
_geom_angle_atom_site_label_1
_geom_angle_atom_site_label_2
_geom_angle_atom_site_label_3
_geom_angle_site_symmetry_1
_geom_angle_site_symmetry_3
_geom_angle
_geom_angle_publ_flag
C1 O1 H1 . . 109.5 ?
C8 N1 C10 . . 105.5(4) ?
C8 N1 C5 . . 126.9(3) ?
C10 N1 C5 . . 127.7(3) ?
C10 C9 N2 . . 110.1(4) ?
C10 C9 H9 . . 124.9 ?
N2 C9 H9 . . 124.9 ?
C7 C2 C3 . . 118.4(4) ?
C7 C2 C1 . . 119.3(4) ?
C3 C2 C1 . . 122.3(4) ?
C3 C4 C5 . . 120.0(4) ?
C3 C4 H4 . . 120.0 ?
C5 C4 H4 . . 120.0 ?
C6 C7 C2 . . 121.3(4) ?
C6 C7 H7 . . 119.3 ?
C2 C7 H7 . . 119.3 ?
C4 C3 C2 . . 120.8(4) ?
C4 C3 H3 . . 119.6 ?
C2 C3 H3 . . 119.6 ?
C8 N2 C9 . . 105.1(4) ?
C7 C6 C5 . . 119.5(4) ?
C7 C6 H6 . . 120.3 ?
C5 C6 H6 . . 120.3 ?
O2 C1 O1 . . 123.1(4) ?
O2 C1 C2 . . 122.8(4) ?
O1 C1 C2 . . 114.1(4) ?
C4 C5 C6 . . 120.0(4) ?
C4 C5 N1 . . 119.5(4) ?
C6 C5 N1 . . 120.5(4) ?
N2 C8 N1 . . 112.5(4) ?
N2 C8 H8 . . 123.7 ?
N1 C8 H8 . . 123.7 ?
C9 C10 N1 . . 106.8(4) ?
C9 C10 H10 . . 126.6 ?
N1 C10 H10 . . 126.6 ?

loop_
_geom_bond_atom_site_label_1
_geom_bond_atom_site_label_2
_geom_bond_site_symmetry_2
_geom_bond_distance
_geom_bond_publ_flag
O1 C1 . 1.321(6) ?
O1 H1 . 0.8200 ?
O2 C1 . 1.207(5) ?
N1 C8 . 1.350(5) ?
N1 C10 . 1.378(5) ?
N1 C5 . 1.423(5) ?
C9 C10 . 1.345(6) ?
C9 N2 . 1.368(6) ?
C9 H9 . 0.9300 ?
C2 C7 . 1.388(6) ?
C2 C3 . 1.388(6) ?
C2 C1 . 1.483(6) ?
C4 C3 . 1.385(5) ?
C4 C5 . 1.384(5) ?
C4 H4 . 0.9300 ?
C7 C6 . 1.382(6) ?
C7 H7 . 0.9300 ?
C3 H3 . 0.9300 ?
N2 C8 . 1.313(5) ?
C6 C5 . 1.385(5) ?
C6 H6 . 0.9300 ?
C8 H8 . 0.9300 ?
C10 H10 . 0.9300 ?

loop_
_geom_hbond_atom_site_label_D
_geom_hbond_atom_site_label_H
_geom_hbond_atom_site_label_A
_geom_hbond_site_symmetry_A
_geom_hbond_distance_DH
_geom_hbond_distance_HA
_geom_hbond_distance_DA
_geom_hbond_angle_DHA
O1 H1 N2 2_455 0.82 1.83 2.645(5) 178
C9 H9 O2 2_664 0.93 2.42 3.332(6) 168

loop_
_geom_torsion_atom_site_label_1
_geom_torsion_atom_site_label_2
_geom_torsion_atom_site_label_3
_geom_torsion_atom_site_label_4
_geom_torsion_site_symmetry_1
_geom_torsion_site_symmetry_2
_geom_torsion_site_symmetry_3
_geom_torsion_site_symmetry_4
_geom_torsion
_geom_torsion_publ_flag
C3 C2 C7 C6 . . . . -2.3(7) ?
C1 C2 C7 C6 . . . . 178.7(4) ?
C5 C4 C3 C2 . . . . 0.7(6) ?
C7 C2 C3 C4 . . . . 1.0(7) ?
C1 C2 C3 C4 . . . . 179.9(4) ?
C10 C9 N2 C8 . . . . 0.1(5) ?
C2 C7 C6 C5 . . . . 1.9(7) ?
C7 C2 C1 O2 . . . . 0.5(7) ?
C3 C2 C1 O2 . . . . -178.4(5) ?
C7 C2 C1 O1 . . . . -178.1(5) ?
C3 C2 C1 O1 . . . . 3.0(6) ?
C3 C4 C5 C6 . . . . -1.2(6) ?
C3 C4 C5 N1 . . . . 177.6(4) ?
C7 C6 C5 C4 . . . . -0.1(6) ?
C7 C6 C5 N1 . . . . -178.8(4) ?
C8 N1 C5 C4 . . . . -14.9(6) ?
C10 N1 C5 C4 . . . . 167.0(4) ?
C8 N1 C5 C6 . . . . 163.9(4) ?
C10 N1 C5 C6 . . . . -14.3(7) ?
C9 N2 C8 N1 . . . . 0.1(5) ?
C10 N1 C8 N2 . . . . -0.3(5) ?
C5 N1 C8 N2 . . . . -178.7(4) ?
N2 C9 C10 N1 . . . . -0.3(6) ?
C8 N1 C10 C9 . . . . 0.4(5) ?
C5 N1 C10 C9 . . . . 178.8(4) ?

loop_
_cod_related_entry_id
_cod_related_entry_database
_cod_related_entry_code
1 ChemSpider 643650
